data_4502441
loop_
_publ_author_name
'Zolotoyabko, E.'
'Caspi, E. N.'
'Fieramosca, J. S.'
'Von Dreele, R. B.'
'Marin, F.'
'Mor, G.'
'Addadi, L.'
'Weiner, S.'
'Politi, Y.'

_publ_section_title
;
 Differences between Bond Lengths in Biogenic and Geological Calcite
;
_journal_issue 3
_journal_name_full 'Crystal Growth &amp; Design'
_journal_page_first 1207
_journal_paper_doi 10.1021/cg901195t
_journal_volume 10
_journal_year 2010
_chemical_formula_sum 'C Ca O3'
_chemical_formula_weight 100.09
_chemical_name_systematic ' ?'
_space_group_IT_number 167
_symmetry_cell_setting trigonal
_symmetry_space_group_name_Hall '-R 3 2"c'
_symmetry_space_group_name_H-M 'R -3 c :H'
_cell_angle_alpha 90.0
_cell_angle_beta 90.0
_cell_angle_gamma 120.0
_cell_formula_units_Z 6
_cell_length_a 4.987429(28)
_cell_length_b 4.987429
_cell_length_c 17.05058(14)
_cell_volume 367.302(4)
_pd_block_id 2009-09-19T15:47|25855_phase3|El'ad_Caspi||
_pd_phase_name Calcite
_cod_data_source_file cg901195t_si_002.cif
_cod_data_source_block 25855_phase_3
_cod_original_sg_symbol_H-M 'R -3 c H'
_cod_database_code 4502441

loop_
_symmetry_equiv_pos_site_id
_symmetry_equiv_pos_as_xyz
1 +x,+y,+z
2 -y,x-y,+z
3 y-x,-x,+z
4 y-x,+y,+z+1/2
5 -y,-x,+z+1/2
6 +x,x-y,+z+1/2
-1 -x,-y,-z
-2 +y,y-x,-z
-3 x-y,+x,-z
-4 x-y,-y,-z+1/2
-5 +y,+x,-z+1/2
-6 -x,y-x,-z+1/2
101 +x+1/3,+y+2/3,+z+2/3
102 -y+1/3,x-y+2/3,+z+2/3
103 y-x+1/3,-x+2/3,+z+2/3
104 y-x+1/3,+y+2/3,+z+1/6
105 -y+1/3,-x+2/3,+z+1/6
106 +x+1/3,x-y+2/3,+z+1/6
-101 -x+2/3,-y+1/3,-z+1/3
-102 +y+2/3,y-x+1/3,-z+1/3
-103 x-y+2/3,+x+1/3,-z+1/3
-104 x-y+2/3,-y+1/3,-z+5/6
-105 +y+2/3,+x+1/3,-z+5/6
-106 -x+2/3,y-x+1/3,-z+5/6
201 +x+2/3,+y+1/3,+z+1/3
202 -y+2/3,x-y+1/3,+z+1/3
203 y-x+2/3,-x+1/3,+z+1/3
204 y-x+2/3,+y+1/3,+z+5/6
205 -y+2/3,-x+1/3,+z+5/6
206 +x+2/3,x-y+1/3,+z+5/6
-201 -x+1/3,-y+2/3,-z+2/3
-202 +y+1/3,y-x+2/3,-z+2/3
-203 x-y+1/3,+x+2/3,-z+2/3
-204 x-y+1/3,-y+2/3,-z+1/6
-205 +y+1/3,+x+2/3,-z+1/6
-206 -x+1/3,y-x+2/3,-z+1/6

loop_
_atom_site_aniso_label
_atom_site_aniso_U_11
_atom_site_aniso_U_12
_atom_site_aniso_U_13
_atom_site_aniso_U_22
_atom_site_aniso_U_23
_atom_site_aniso_U_33
Ca 0.00966(28) 0.00483(14) 0.0 0.00966(28) 0.0 0.0126(6)
C 0.00991(25) 0.00495(12) 0.0 0.00991(25) 0.0 0.0115(4)
O 0.01181(20) 0.01015(18) -0.00360(15) 0.0203(4) -0.00721(29) 0.02253(30)

loop_
_atom_site_type_symbol
_atom_site_label
_atom_site_fract_x
_atom_site_fract_y
_atom_site_fract_z
_atom_site_occupancy
_atom_site_thermal_displace_type
_atom_site_U_iso_or_equiv
_atom_site_symmetry_multiplicity
Ca Ca 0.0 0.0 0.0 1.0 Uani 0.01065 6
C C 0.0 0.0 0.25 1.0 Uani 0.01046 6
O O 0.25699(10) 0.0 0.25 1.0 Uani 0.01727 18

loop_
_atom_type_symbol
_atom_type_number_in_cell
Ca 6.0
C 6.0
O 18.0

loop_
_pd_block_diffractogram_id
2009-09-19T15:47|25855_H_01|El'ad_Caspi|SEPD
